data_7238857
loop_
_publ_author_name
'Heering, Christian'
'Boldog, Ishtvan'
'Vasylyeva, Vera'
'Sanchiz, Joaqu\'in'
'Janiak, Christoph'

_publ_section_title
;
 Bifunctional pyrazolate--carboxylate ligands for isoreticular cobalt and
 zinc MOF-5 analogs with magnetic analysis of the {Co4(\m4-O)} node
;
_journal_issue 45
_journal_name_full CrystEngComm
_journal_page_first 9757
_journal_paper_doi 10.1039/c3ce41426d
_journal_volume 15
_journal_year 2013
_chemical_absolute_configuration ad
_chemical_formula_moiety 'C36 H20 Co4 N6 O7'
_chemical_formula_sum 'C36 H20 Co4 N6 O7'
_chemical_formula_weight 884.30
_chemical_name_common HHU-3
_space_group_IT_number 16
_space_group_name_Hall 'P 2 2'
_space_group_name_H-M_alt 'P 2 2 2'
_symmetry_cell_setting orthorhombic
_symmetry_space_group_name_Hall 'P 2 2'
_symmetry_space_group_name_H-M 'P 2 2 2'
_atom_sites_solution_hydrogens none
_atom_sites_solution_primary direct
_atom_sites_solution_secondary difmap
_audit_creation_method SHELXL-97
_cell_angle_alpha 90.00
_cell_angle_beta 90.00
_cell_angle_gamma 90.00
_cell_formula_units_Z 1
_cell_length_a 14.242(3)
_cell_length_b 14.278(3)
_cell_length_c 14.332(4)
_cell_measurement_reflns_used 1779
_cell_measurement_temperature 95(2)
_cell_measurement_theta_max 40.08
_cell_measurement_theta_min 3.09
_cell_volume 2914.4(12)
_computing_cell_refinement 'SAINT (Bruker, 2006)'
_computing_data_collection 'APEX2 (Bruker, 2006)'
_computing_data_reduction SAINT
_computing_molecular_graphics 'DIAMOND (Crystal Impact, 2009)'
_computing_structure_refinement 'SHELXL-97 (Sheldrick, 2008), PLATON (Spek, 2009)'
_computing_structure_solution 'SHELXS-97 (Sheldrick, 2008)'
_diffrn_ambient_temperature 95(2)
_diffrn_measured_fraction_theta_full 0.953
_diffrn_measured_fraction_theta_max 0.953
_diffrn_measurement_device_type 'Bruker Kappa APEX II CCD area detector'
_diffrn_measurement_method '\f and \w scans'
_diffrn_radiation_monochromator 'multilayer mirror'
_diffrn_radiation_source 'microfocus sealed tube'
_diffrn_radiation_type CuK\a
_diffrn_radiation_wavelength 1.54178
_diffrn_reflns_av_R_equivalents 0.0890
_diffrn_reflns_av_sigmaI/netI 0.1350
_diffrn_reflns_limit_h_max 11
_diffrn_reflns_limit_h_min -11
_diffrn_reflns_limit_k_max 11
_diffrn_reflns_limit_k_min -11
_diffrn_reflns_limit_l_max 11
_diffrn_reflns_limit_l_min -10
_diffrn_reflns_number 6548
_diffrn_reflns_theta_full 40.08
_diffrn_reflns_theta_max 40.08
_diffrn_reflns_theta_min 3.09
_exptl_absorpt_coefficient_mu 4.529
_exptl_absorpt_correction_T_max 0.7479
_exptl_absorpt_correction_T_min 0.4576
_exptl_absorpt_correction_type multi-scan
_exptl_absorpt_process_details '(<i>SADABS</i>; Sheldrick, 1996)'
_exptl_crystal_colour blue
_exptl_crystal_density_diffrn 0.504
_exptl_crystal_density_method 'not measured'
_exptl_crystal_description cubic
_exptl_crystal_F_000 442
_exptl_crystal_size_max 0.01
_exptl_crystal_size_mid 0.01
_exptl_crystal_size_min 0.01
_platon_squeeze_details
;
The unit cell contains solvent molecules which have been treated as
a diffuse contribution to the overall scattering without specific atom
positions by SQUEEZE/PLATON.
;
_refine_diff_density_max 0.230
_refine_diff_density_min -0.159
_refine_diff_density_rms 0.047
_refine_ls_abs_structure_details 'Flack H D (1983), Acta Cryst. A39, 876-881'
_refine_ls_abs_structure_Flack 0.459(6)
_refine_ls_extinction_method none
_refine_ls_goodness_of_fit_ref 0.923
_refine_ls_hydrogen_treatment constr
_refine_ls_matrix_type full
_refine_ls_number_parameters 130
_refine_ls_number_reflns 1690
_refine_ls_number_restraints 0
_refine_ls_restrained_S_all 0.923
_refine_ls_R_factor_all 0.1120
_refine_ls_R_factor_gt 0.0691
_refine_ls_shift/su_max 0.090
_refine_ls_shift/su_mean 0.017
_refine_ls_structure_factor_coef Fsqd
_refine_ls_weighting_details 'calc w=1/[\s^2^(Fo^2^)+(0.0914P)^2^+0.0000P] where P=(Fo^2^+2Fc^2^)/3'
_refine_ls_weighting_scheme calc
_refine_ls_wR_factor_gt 0.1453
_refine_ls_wR_factor_ref 0.1574
_reflns_number_gt 984
_reflns_number_total 1690
_reflns_threshold_expression >2sigma(I)
_cod_data_source_file c3ce41426d.txt
_cod_data_source_block p222p
_cod_original_cell_volume 2914.5(12)
_cod_original_sg_symbol_Hall P22
_cod_original_sg_symbol_H-M P222
_cod_database_code 7238857

loop_
_symmetry_equiv_pos_as_xyz
'x, y, z'
'x, -y, -z'
'-x, y, -z'
'-x, -y, z'

loop_
_atom_site_label
_atom_site_type_symbol
_atom_site_fract_x
_atom_site_fract_y
_atom_site_fract_z
_atom_site_U_iso_or_equiv
_atom_site_adp_type
_atom_site_occupancy
_atom_site_symmetry_multiplicity
_atom_site_calc_flag
_atom_site_refinement_flags
_atom_site_disorder_assembly
_atom_site_disorder_group
Co Co 0.42301(4) 0.92360(3) 0.92394(5) 0.0921(2) Uani 1 1 d . . .
O4 O 0.5000 1.0000 1.0000 0.193(4) Uani 1 4 d S . .
O1 O 0.2971(2) 0.9580(3) 0.9454(3) 0.111(2) Uani 0.50 1 d P . 1
C10 C 0.2310(7) 1.0000 1.0000 0.089(4) Uiso 0.50 2 d SP . 1
N1 N 0.2997(3) 0.9694(5) 0.9740(4) 0.114(4) Uani 0.50 1 d P . 2
C11 C 0.2254(4) 0.9486(4) 0.9584(5) 0.093(2) Uiso 0.50 1 d P . 2
C12 C 0.1858(5) 0.8856(5) 0.8850(6) 0.177(4) Uiso 0.50 1 d P . 2
H12A H 0.2058 0.9075 0.8233 0.266 Uiso 0.50 1 calc PR . 2
H12B H 0.1171 0.8863 0.8885 0.266 Uiso 0.50 1 calc PR . 2
H12C H 0.2087 0.8216 0.8950 0.266 Uiso 0.50 1 calc PR . 2
C13 C 0.1436(5) 1.0000 1.0000 0.171(3) Uiso 1 2 d S . .
C14 C 0.1079(16) 0.9359(13) 1.0322(19) 0.519(14) Uiso 0.50 1 d P . .
C15 C 0.0021(6) 0.9411(5) 1.0541(6) 0.163(4) Uiso 0.50 1 d P . .
C16 C -0.0470(8) 1.0000 1.0000 0.161(6) Uiso 0.50 2 d SP . .
O2 O 0.4430(3) 0.9409(3) 0.8032(3) 0.119(2) Uani 0.50 1 d P . 3
C20 C 0.5000 1.0000 0.7724(19) 0.306(10) Uiso 0.50 2 d SP . 3
N2 N 0.4874(3) 0.9575(3) 0.7829(4) 0.084(2) Uiso 0.50 1 d P . 4
C21 C 0.4500(5) 0.9491(5) 0.7112(6) 0.119(3) Uiso 0.50 1 d P . 4
C22 C 0.3832(8) 0.8803(8) 0.6698(9) 0.268(6) Uiso 0.50 1 d P A 4
H22A H 0.4175 0.8237 0.6515 0.402 Uiso 0.50 1 calc PR A 4
H22B H 0.3533 0.9079 0.6147 0.402 Uiso 0.50 1 calc PR A 4
H22C H 0.3351 0.8641 0.7159 0.402 Uiso 0.50 1 calc PR A 4
C23 C 0.5000 1.0000 0.6519(6) 0.172(4) Uani 1 2 d S . .
C24 C 0.4615(6) 0.9576(6) 0.6003(8) 0.198(4) Uiso 0.50 1 d P . .
H24 H 0.4168 0.9084 0.6044 0.237 Uiso 0.50 1 calc PR . .
C25 C 0.4351(6) 0.9525(6) 0.4916(8) 0.206(5) Uiso 0.50 1 d P . .
C26 C 0.5000 1.0000 0.4654(13) 0.209(7) Uiso 0.50 2 d SP . .
O3 O 0.4447(3) 0.7902(2) 0.9369(4) 0.1028(18) Uani 0.50 1 d P . 5
C30 C 0.5000 0.7259(10) 1.0000 0.167(6) Uiso 0.50 2 d SP . 5
N3 N 0.4836(5) 0.7928(3) 0.9756(5) 0.107(2) Uiso 0.50 1 d P . 6
C31 C 0.4436(6) 0.7102(6) 0.9684(7) 0.178(4) Uiso 0.50 1 d P . 6
C32 C 0.3832(7) 0.6810(7) 0.8838(8) 0.238(5) Uiso 0.50 1 d P B 6
H32A H 0.4243 0.6644 0.8315 0.357 Uiso 0.50 1 calc PR B 6
H32B H 0.3426 0.7333 0.8656 0.357 Uiso 0.50 1 calc PR B 6
H32C H 0.3444 0.6269 0.9006 0.357 Uiso 0.50 1 calc PR B 6
C33 C 0.5000 0.6450(5) 1.0000 0.162(3) Uiso 1 2 d S . .
C34 C 0.4476(5) 0.5927(5) 0.9488(6) 0.144(3) Uiso 0.50 1 d P . .
C35 C 0.4434(5) 0.4854(5) 0.9457(6) 0.150(3) Uiso 0.50 1 d P . .
C36 C 0.5000 0.4632(7) 1.0000 0.146(6) Uiso 0.50 2 d SP . .

loop_
_atom_site_aniso_label
_atom_site_aniso_U_11
_atom_site_aniso_U_22
_atom_site_aniso_U_33
_atom_site_aniso_U_23
_atom_site_aniso_U_13
_atom_site_aniso_U_12
Co 0.0936(3) 0.1003(3) 0.0825(4) -0.0093(5) -0.0053(5) -0.0092(4)
O4 0.163(5) 0.145(5) 0.269(10) 0.000 0.000 0.000
O1 0.089(3) 0.136(3) 0.109(5) 0.070(3) 0.056(3) 0.034(3)
N1 0.016(3) 0.265(9) 0.060(6) -0.020(5) -0.026(3) -0.013(4)
O2 0.099(3) 0.181(4) 0.076(4) -0.022(4) -0.010(3) 0.060(3)
C23 0.207(6) 0.091(4) 0.218(9) 0.000 0.000 -0.019(4)
O3 0.115(3) 0.078(3) 0.116(4) -0.012(3) -0.064(3) -0.014(3)

loop_
_atom_type_symbol
_atom_type_description
_atom_type_scat_dispersion_real
_atom_type_scat_dispersion_imag
_atom_type_scat_source
C C 0.0181 0.0091 'International Tables Vol C Tables 4.2.6.8 and 6.1.1.4'
Co Co -2.3653 3.6143 'International Tables Vol C Tables 4.2.6.8 and 6.1.1.4'
O O 0.0492 0.0322 'International Tables Vol C Tables 4.2.6.8 and 6.1.1.4'
N N 0.0311 0.0180 'International Tables Vol C Tables 4.2.6.8 and 6.1.1.4'

loop_
_geom_angle_atom_site_label_1
_geom_angle_atom_site_label_2
_geom_angle_atom_site_label_3
_geom_angle
_geom_angle_site_symmetry_1
_geom_angle_site_symmetry_3
O2 Co O1 106.01(19) . .
O2 Co O4 112.90(14) . .
O1 Co O4 107.90(13) . .
O2 Co O3 101.9(2) . .
O1 Co O3 113.07(17) . .
O4 Co O3 114.75(13) . .
O2 Co N1 116.4(2) . .
O1 Co N1 12.6(2) . .
O4 Co N1 96.52(16) . .
O3 Co N1 115.2(2) . .
O2 Co N3 112.7(2) . .
O1 Co N3 122.9(2) . .
O4 Co N3 93.94(17) . .
O3 Co N3 20.8(2) . .
N1 Co N3 120.2(3) . .
O2 Co N2 15.44(18) . .
O1 Co N2 118.30(19) . .
O4 Co N2 98.96(13) . .
O3 Co N2 103.31(18) . .
N1 Co N2 127.0(2) . .
N3 Co N2 108.9(2) . .
Co O4 Co 109.65(4) . 4_675
Co O4 Co 109.17(4) . 2_577
Co O4 Co 109.59(4) 4_675 2_577
Co O4 Co 109.59(3) . 3_657
Co O4 Co 109.17(4) 4_675 3_657
Co O4 Co 109.65(4) 2_577 3_657
C10 O1 Co 149.9(4) . .
C13 C10 O1 133.7(3) . 2_577
C13 C10 O1 133.7(3) . .
O1 C10 O1 92.7(7) 2_577 .
O1 C10 C14 131.6(8) 2_577 .
O1 C10 C14 121.9(7) . .
O1 C10 C14 121.9(7) 2_577 2_577
O1 C10 C14 131.6(8) . 2_577
C14 C10 C14 60.7(12) . 2_577
C11 N1 N1 109.3(5) . 2_577
C11 N1 C11 74.5(6) . 2_577
C11 N1 Co 132.0(6) . .
N1 N1 Co 118.67(18) 2_577 .
C11 N1 Co 153.3(4) 2_577 .
N1 C11 C12 130.9(7) . .
N1 C11 C13 121.6(6) . .
C12 C11 C13 106.4(5) . .
C12 C11 N1 164.6(6) . 2_577
C13 C11 N1 85.8(4) . 2_577
N1 C11 C11 70.7(5) . 2_577
C12 C11 C11 155.7(4) . 2_577
C13 C11 C11 50.9(3) . 2_577
N1 C11 C14 135.4(10) . .
C12 C11 C14 90.2(8) . .
N1 C11 C14 105.1(8) 2_577 .
C11 C11 C14 74.6(7) 2_577 .
C11 C12 H12A 109.5 . .
C11 C12 H12B 109.5 . .
H12A C12 H12B 109.5 . .
C11 C12 H12C 109.5 . .
H12A C12 H12C 109.5 . .
H12B C12 H12C 109.5 . .
C14 C13 C14 127(2) . 2_577
C14 C13 C10 116.3(12) . .
C14 C13 C10 116.3(12) 2_577 .
C14 C13 C16 63.7(12) . 3_557
C14 C13 C16 63.7(12) 2_577 3_557
C10 C13 C16 180.000(4) . 3_557
C14 C13 C11 125.1(13) . 2_577
C14 C13 C11 96.5(12) 2_577 2_577
C16 C13 C11 140.9(3) 3_557 2_577
C14 C13 C11 96.5(12) . .
C14 C13 C11 125.1(13) 2_577 .
C16 C13 C11 140.9(3) 3_557 .
C11 C13 C11 78.1(6) 2_577 .
C13 C14 C16 66.6(12) . 3_557
C13 C14 C15 118.5(16) . .
C16 C14 C15 53.5(9) 3_557 .
C13 C14 C11 48.6(10) . .
C16 C14 C11 107.3(14) 3_557 .
C15 C14 C11 157.9(17) . .
C13 C14 C15 93.9(15) . 3_557
C15 C14 C15 50.0(9) . 3_557
C11 C14 C15 109.1(13) . 3_557
C15 C14 C14 92.8(8) . 2_577
C11 C14 C14 71.2(9) . 2_577
C15 C14 C14 71.8(10) 3_557 2_577
C16 C14 C10 99.9(12) 3_557 .
C15 C14 C10 150.3(13) . .
C15 C14 C10 121.3(13) 3_557 .
C14 C14 C10 59.7(6) 2_577 .
C16 C15 C16 60.7(9) 3_557 .
C16 C15 C14 55.5(10) 3_557 .
C16 C15 C14 115.0(11) . .
C16 C15 C15 55.1(5) 3_557 3_557
C16 C15 C15 53.3(4) . 3_557
C14 C15 C15 80.5(12) . 3_557
C16 C15 C15 51.4(4) 3_557 4_575
C16 C15 C15 49.8(4) . 4_575
C14 C15 C15 94.8(10) . 4_575
C15 C15 C15 89.92(5) 3_557 4_575
C16 C15 C14 92.3(9) 3_557 3_557
C14 C15 C14 129.7(9) . 3_557
C15 C15 C14 49.5(9) 3_557 3_557
C15 C15 C14 90.5(8) 4_575 3_557
C15 C16 C15 121.6(11) 4_575 3_557
C15 C16 C14 163.0(13) 4_575 3_557
C15 C16 C14 71.0(11) 3_557 3_557
C15 C16 C14 71.0(11) 4_575 4_575
C15 C16 C14 163.0(13) 3_557 4_575
C14 C16 C14 100(2) 3_557 4_575
C15 C16 C16 60.8(6) 4_575 3_557
C15 C16 C16 60.8(6) 3_557 3_557
C14 C16 C16 130.2(10) 3_557 3_557
C14 C16 C16 130.2(10) 4_575 3_557
C15 C16 C15 71.6(7) 4_575 2_577
C15 C16 C15 78.8(7) 3_557 2_577
C14 C16 C15 124.4(12) 3_557 2_577
C14 C16 C15 96.2(10) 4_575 2_577
C16 C16 C15 58.6(5) 3_557 2_577
C15 C16 C15 78.8(7) 4_575 .
C15 C16 C15 71.6(7) 3_557 .
C14 C16 C15 96.2(10) 3_557 .
C14 C16 C15 124.4(12) 4_575 .
C16 C16 C15 58.6(5) 3_557 .
C15 C16 C15 117.1(11) 2_577 .
C15 C16 C13 119.2(6) 4_575 3_557
C15 C16 C13 119.2(6) 3_557 3_557
C14 C16 C13 49.8(10) 3_557 3_557
C14 C16 C13 49.8(10) 4_575 3_557
C16 C16 C13 180.000(3) 3_557 3_557
C15 C16 C13 121.4(5) 2_577 3_557
C15 C16 C13 121.4(5) . 3_557
C20 O2 Co 122.9(12) . .
O2 C20 O2 139(2) 4_675 .
O2 C20 C23 110.6(12) 4_675 .
O2 C20 C23 110.6(12) . .
C21 N2 N2 103.1(4) . 4_675
C21 N2 C21 79.0(6) . 4_675
C21 N2 Co 125.4(5) . .
N2 N2 Co 108.56(19) 4_675 .
C21 N2 Co 144.9(3) 4_675 .
N2 C21 C23 105.3(6) . .
N2 C21 C22 135.3(8) . .
C23 C21 C22 116.7(8) . .
C23 C21 N2 73.2(5) . 4_675
C22 C21 N2 167.1(7) . 4_675
N2 C21 C21 66.8(4) . 4_675
C22 C21 C21 156.5(6) . 4_675
C24 C23 C24 95.7(13) . 4_675
C24 C23 C21 82.0(6) . .
C24 C23 C21 177.1(8) 4_675 .
C24 C23 C21 177.1(8) . 4_675
C24 C23 C21 82.0(6) 4_675 4_675
C21 C23 C21 100.3(9) . 4_675
C24 C23 C26 47.8(6) . 2_576
C24 C23 C26 47.8(6) 4_675 2_576
C21 C23 C26 129.9(5) . 2_576
C21 C23 C26 129.9(5) 4_675 2_576
C24 C23 C20 132.2(6) . .
C24 C23 C20 132.2(6) 4_675 .
C21 C23 C20 50.1(5) . .
C21 C23 C20 50.1(5) 4_675 .
C26 C23 C20 180.000(12) 2_576 .
C23 C24 C26 91.3(9) . 2_576
C23 C24 C25 142.5(9) . .
C26 C24 C25 52.5(7) 2_576 .
C26 C24 C24 49.1(7) 2_576 4_675
C25 C24 C24 101.0(4) . 4_675
C23 C24 C25 101.2(7) . 2_576
C25 C24 C25 45.8(6) . 2_576
C24 C24 C25 68.2(5) 4_675 2_576
C23 C24 C25 95.5(7) . 3_656
C25 C24 C25 61.7(6) . 3_656
C24 C24 C25 61.8(5) 4_675 3_656
C25 C24 C25 73.0(7) 2_576 3_656
C23 C24 H24 134.4 . .
C26 C24 H24 134.3 2_576 .
C25 C24 H24 82.4 . .
C24 C24 H24 176.5 4_675 .
C25 C24 H24 114.4 2_576 .
C25 C24 H24 120.8 3_656 .
C26 C25 C26 46.3(16) . 2_576
C26 C25 C25 60.0(6) . 2_576
C26 C25 C25 53.4(5) 2_576 2_576
C26 C25 C24 95.5(11) . .
C26 C25 C24 49.5(8) 2_576 .
C25 C25 C24 77.6(10) 2_576 .
C25 C25 C25 88.7(2) 2_576 3_656
C24 C25 C25 69.0(7) . 3_656
C26 C25 C24 80.4(8) 2_576 2_576
C25 C25 C24 56.6(8) 2_576 2_576
C24 C25 C24 127.1(6) . 2_576
C25 C25 C24 83.8(6) 3_656 2_576
C26 C25 C24 76.5(8) 2_576 3_656
C25 C25 C24 94.6(7) 2_576 3_656
C24 C25 C24 118.1(6) . 3_656
C25 C25 C24 49.3(6) 3_656 3_656
C24 C25 C24 50.1(6) 2_576 3_656
C26 C26 C25 71.9(10) 2_576 4_675
C26 C26 C25 71.9(10) 2_576 .
C25 C26 C25 144(2) 4_675 .
C26 C26 C24 139.1(7) 2_576 2_576
C25 C26 C24 107.4(8) 4_675 2_576
C25 C26 C24 99.8(8) . 2_576
C26 C26 C24 139.1(7) 2_576 3_656
C25 C26 C24 99.8(8) 4_675 3_656
C25 C26 C24 107.4(8) . 3_656
C24 C26 C24 81.8(14) 2_576 3_656
C26 C26 C25 61.8(9) 2_576 3_656
C25 C26 C25 66.6(8) 4_675 3_656
C25 C26 C25 96.0(10) . 3_656
C24 C26 C25 157.3(14) 2_576 3_656
C24 C26 C25 78.0(7) 3_656 3_656
C26 C26 C25 61.8(9) 2_576 2_576
C25 C26 C25 96.0(10) 4_675 2_576
C25 C26 C25 66.6(8) . 2_576
C24 C26 C25 78.0(7) 2_576 2_576
C24 C26 C25 157.3(14) 3_656 2_576
C25 C26 C25 123.5(17) 3_656 2_576
C26 C26 C23 180.000(7) 2_576 2_576
C25 C26 C23 108.1(10) 4_675 2_576
C25 C26 C23 108.1(10) . 2_576
C25 C26 C23 118.2(9) 3_656 2_576
C25 C26 C23 118.2(9) 2_576 2_576
C30 O3 Co 137.6(5) . .
C33 C30 O3 127.4(4) . 3_657
C33 C30 O3 127.4(4) . .
O3 C30 O3 105.1(9) 3_657 .
N3 N3 C31 107.8(7) 3_657 .
N3 N3 C31 45.2(4) 3_657 3_657
C31 N3 C31 72.0(7) . 3_657
N3 N3 Co 120.0(3) 3_657 .
C31 N3 Co 124.7(6) . .
C31 N3 Co 163.2(4) 3_657 .
C33 C31 N3 110.1(7) . .
C33 C31 C32 115.0(7) . .
N3 C31 C32 123.1(8) . .
C33 C31 N3 87.5(6) . 3_657
C32 C31 N3 149.9(8) . 3_657
C33 C31 C31 45.2(4) . 3_657
N3 C31 C31 65.4(5) . 3_657
C32 C31 C31 150.6(9) . 3_657
C30 C33 C34 125.5(4) . .
C30 C33 C34 125.5(4) . 3_657
C34 C33 C34 109.0(9) . 3_657
C34 C33 C31 165.0(7) . 3_657
C34 C33 C31 81.9(5) 3_657 3_657
C34 C33 C31 81.9(5) . .
C34 C33 C31 165.0(7) 3_657 .
C31 C33 C31 89.5(9) 3_657 .
C30 C33 C36 180.000(6) . 2_567
C34 C33 C36 54.5(4) . 2_567
C34 C33 C36 54.5(4) 3_657 2_567
C31 C33 C36 135.2(4) 3_657 2_567
C31 C33 C36 135.2(4) . 2_567
C33 C34 C36 72.8(6) . 2_567
C33 C34 C35 128.2(7) . .
C36 C34 C35 55.4(5) 2_567 .
C33 C34 C35 84.5(6) . 2_567
C35 C34 C35 55.2(6) . 2_567
C33 C34 C35 83.1(5) . 4_665
C35 C34 C35 56.5(5) . 4_665
C35 C34 C35 72.4(5) 2_567 4_665
C36 C35 C36 49.0(9) . 2_567
C36 C35 C34 103.1(8) . .
C36 C35 C34 54.0(5) 2_567 .
C36 C35 C35 54.9(5) . 2_567
C36 C35 C35 45.3(3) 2_567 2_567
C34 C35 C35 73.4(6) . 2_567
C36 C35 C35 53.0(4) . 4_665
C34 C35 C35 73.3(6) . 4_665
C35 C35 C35 86.3(3) 2_567 4_665
C36 C35 C34 80.7(6) 2_567 2_567
C34 C35 C34 124.6(6) . 2_567
C35 C35 C34 51.5(5) 2_567 2_567
C35 C35 C34 96.8(4) 4_665 2_567
C36 C35 C34 79.5(5) 2_567 4_665
C34 C35 C34 123.4(5) . 4_665
C35 C35 C34 97.4(5) 2_567 4_665
C35 C35 C34 50.2(4) 4_665 4_665
C34 C35 C34 67.0(5) 2_567 4_665
C36 C36 C35 74.2(6) 2_567 .
C36 C36 C35 74.2(6) 2_567 3_657
C35 C36 C35 148.4(12) . 3_657
C36 C36 C34 127.3(5) 2_567 2_567
C35 C36 C34 98.3(5) . 2_567
C35 C36 C34 100.7(6) 3_657 2_567
C36 C36 C34 127.3(5) 2_567 4_665
C35 C36 C34 100.7(6) . 4_665
C35 C36 C34 98.3(5) 3_657 4_665
C34 C36 C34 105.3(10) 2_567 4_665
C36 C36 C35 56.8(5) 2_567 4_665
C35 C36 C35 83.1(7) . 4_665
C35 C36 C35 79.8(8) 3_657 4_665
C34 C36 C35 175.9(9) 2_567 4_665
C34 C36 C35 70.6(5) 4_665 4_665
C36 C36 C35 56.8(5) 2_567 2_567
C35 C36 C35 79.8(8) . 2_567
C35 C36 C35 83.1(7) 3_657 2_567
C34 C36 C35 70.6(5) 2_567 2_567
C34 C36 C35 175.9(9) 4_665 2_567
C35 C36 C35 113.5(10) 4_665 2_567
C36 C36 C33 180.000(4) 2_567 2_567
C35 C36 C33 105.8(6) . 2_567
C35 C36 C33 105.8(6) 3_657 2_567
C34 C36 C33 52.7(5) 2_567 2_567
C34 C36 C33 52.7(5) 4_665 2_567
C35 C36 C33 123.2(5) 4_665 2_567
C35 C36 C33 123.2(5) 2_567 2_567

loop_
_geom_bond_atom_site_label_1
_geom_bond_atom_site_label_2
_geom_bond_distance
_geom_bond_site_symmetry_2
Co O2 1.771(5) .
Co O1 1.885(4) .
Co O4 1.8923(6) .
Co O3 1.939(3) .
Co N1 2.006(4) .
Co N3 2.187(5) .
Co N2 2.271(6) .
O4 Co 1.8923(6) 4_675
O4 Co 1.8923(6) 2_577
O4 Co 1.8923(6) 3_657
O1 C10 1.363(7) .
C10 C13 1.245(11) .
C10 O1 1.363(7) 2_577
C10 C14 2.03(2) .
C10 C14 2.03(2) 2_577
N1 C11 1.122(7) .
N1 N1 1.150(12) 2_577
N1 C11 1.853(8) 2_577
C11 C12 1.495(10) .
C11 C13 1.500(8) .
C11 N1 1.853(8) 2_577
C11 C11 1.892(13) 2_577
C11 C14 1.99(3) .
C12 H12A 0.9800 .
C12 H12B 0.9800 .
C12 H12C 0.9800 .
C13 C14 1.14(2) .
C13 C14 1.14(2) 2_577
C13 C16 1.375(13) 3_557
C13 C11 1.500(8) 2_577
C14 C16 1.34(2) 3_557
C14 C15 1.54(2) .
C14 C15 2.00(3) 3_557
C14 C14 2.05(4) 2_577
C15 C16 1.310(9) 3_557
C15 C16 1.341(9) .
C15 C15 1.551(17) 3_557
C15 C15 1.683(14) 4_575
C15 C14 2.00(3) 3_557
C16 C15 1.310(9) 4_575
C16 C15 1.310(9) 3_557
C16 C14 1.34(2) 3_557
C16 C14 1.34(2) 4_575
C16 C16 1.34(2) 3_557
C16 C15 1.341(10) 2_577
C16 C13 1.375(12) 3_557
O2 C20 1.251(11) .
C20 O2 1.251(10) 4_675
C20 C23 1.73(3) .
N2 C21 1.165(10) .
N2 N2 1.266(8) 4_675
N2 C21 1.906(9) 4_675
C21 C23 1.325(9) .
C21 C22 1.490(13) .
C21 N2 1.906(9) 4_675
C21 C21 2.035(13) 4_675
C22 H22A 0.9800 .
C22 H22B 0.9800 .
C22 H22C 0.9800 .
C23 C24 1.101(11) .
C23 C24 1.101(11) 4_675
C23 C21 1.325(9) 4_675
C23 C26 1.68(2) 2_576
C24 C26 1.247(17) 2_576
C24 C25 1.605(15) .
C24 C24 1.633(17) 4_675
C24 C25 1.877(14) 2_576
C24 C25 1.977(14) 3_656
C24 H24 0.9500 .
C25 C26 1.206(10) .
C25 C26 1.302(12) 2_576
C25 C25 1.379(16) 2_576
C25 C25 1.864(16) 3_656
C25 C24 1.877(14) 2_576
C25 C24 1.977(14) 3_656
C26 C26 0.99(4) 2_576
C26 C25 1.206(10) 4_675
C26 C24 1.247(17) 2_576
C26 C24 1.247(17) 3_656
C26 C25 1.302(12) 3_656
C26 C25 1.302(12) 2_576
C26 C23 1.68(2) 2_576
O3 C30 1.510(9) .
C30 C33 1.155(15) .
C30 O3 1.510(9) 3_657
N3 N3 0.841(14) 3_657
N3 C31 1.314(10) .
N3 C31 1.764(10) 3_657
C31 C33 1.311(10) .
C31 C32 1.543(14) .
C31 N3 1.764(10) 3_657
C31 C31 1.846(17) 3_657
C32 H32A 0.9800 .
C32 H32B 0.9800 .
C32 H32C 0.9800 .
C33 C34 1.285(9) .
C33 C34 1.286(9) 3_657
C33 C31 1.311(10) 3_657
C33 C36 1.545(12) 2_567
C34 C36 1.316(10) 2_567
C34 C35 1.534(10) .
C34 C35 1.879(12) 2_567
C34 C35 1.912(10) 4_665
C35 C36 1.164(8) .
C35 C36 1.339(9) 2_567
C35 C35 1.610(17) 2_567
C35 C35 1.664(13) 4_665
C35 C34 1.879(12) 2_567
C35 C34 1.912(10) 4_665
C36 C36 1.05(2) 2_567
C36 C35 1.164(8) 3_657
C36 C34 1.316(10) 2_567
C36 C34 1.316(10) 4_665
C36 C35 1.339(9) 4_665
C36 C35 1.339(9) 2_567
C36 C33 1.545(12) 2_567

loop_
_geom_torsion_atom_site_label_1
_geom_torsion_atom_site_label_2
_geom_torsion_atom_site_label_3
_geom_torsion_atom_site_label_4
_geom_torsion
_geom_torsion_site_symmetry_1
_geom_torsion_site_symmetry_4
O2 Co O4 Co 0.89(15) . 4_675
O1 Co O4 Co -115.93(14) . 4_675
O3 Co O4 Co 117.02(15) . 4_675
N1 Co O4 Co -121.38(19) . 4_675
N3 Co O4 Co 117.62(19) . 4_675
N2 Co O4 Co 7.80(11) . 4_675
O2 Co O4 Co 120.96(15) . 2_577
O1 Co O4 Co 4.14(14) . 2_577
O3 Co O4 Co -122.90(15) . 2_577
N1 Co O4 Co -1.31(18) . 2_577
N3 Co O4 Co -122.31(19) . 2_577
N2 Co O4 Co 127.87(12) . 2_577
O2 Co O4 Co -118.93(15) . 3_657
O1 Co O4 Co 124.25(14) . 3_657
O3 Co O4 Co -2.79(15) . 3_657
N1 Co O4 Co 118.80(19) . 3_657
N3 Co O4 Co -2.20(19) . 3_657
N2 Co O4 Co -112.02(12) . 3_657
O2 Co O1 C10 -140.5(6) . .
O4 Co O1 C10 -19.3(6) . .
O3 Co O1 C10 108.7(6) . .
N1 Co O1 C10 6.4(9) . .
N3 Co O1 C10 87.9(6) . .
N2 Co O1 C10 -130.4(5) . .
Co O1 C10 C13 -167.6(4) . .
Co O1 C10 O1 12.4(4) . 2_577
Co O1 C10 C14 -131.9(10) . .
Co O1 C10 C14 150.8(9) . 2_577
O2 Co N1 C11 62.9(8) . .
O1 Co N1 C11 27.1(8) . .
O4 Co N1 C11 -177.5(7) . .
O3 Co N1 C11 -56.2(8) . .
N3 Co N1 C11 -79.1(8) . .
N2 Co N1 C11 76.1(8) . .
O2 Co N1 N1 -113.6(8) . 2_577
O1 Co N1 N1 -149.4(17) . 2_577
O4 Co N1 N1 6.0(8) . 2_577
O3 Co N1 N1 127.3(8) . 2_577
N3 Co N1 N1 104.5(8) . 2_577
N2 Co N1 N1 -100.4(8) . 2_577
O2 Co N1 C11 -107.0(9) . 2_577
O1 Co N1 C11 -142.8(17) . 2_577
O4 Co N1 C11 12.6(9) . 2_577
O3 Co N1 C11 133.9(9) . 2_577
N3 Co N1 C11 111.0(9) . 2_577
N2 Co N1 C11 -93.8(9) . 2_577
N1 N1 C11 C12 168.3(8) 2_577 .
C11 N1 C11 C12 166.9(10) 2_577 .
Co N1 C11 C12 -8.4(13) . .
N1 N1 C11 C13 2.1(12) 2_577 .
C11 N1 C11 C13 0.7(4) 2_577 .
Co N1 C11 C13 -174.6(4) . .
C11 N1 C11 N1 -1.4(8) 2_577 2_577
Co N1 C11 N1 -176.7(14) . 2_577
N1 N1 C11 C11 1.4(8) 2_577 2_577
Co N1 C11 C11 -175.3(6) . 2_577
N1 N1 C11 C14 -39.5(15) 2_577 .
C11 N1 C11 C14 -41.0(10) 2_577 .
Co N1 C11 C14 143.7(9) . .
O1 C10 C13 C14 -100.7(14) 2_577 .
O1 C10 C13 C14 79.3(14) . .
C14 C10 C13 C14 179.999(4) 2_577 .
O1 C10 C13 C14 79.3(14) 2_577 2_577
O1 C10 C13 C14 -100.7(14) . 2_577
C14 C10 C13 C14 180.001(4) . 2_577
O1 C10 C13 C11 13.4(5) 2_577 2_577
O1 C10 C13 C11 -166.6(5) . 2_577
C14 C10 C13 C11 114.1(15) . 2_577
C14 C10 C13 C11 -65.9(15) 2_577 2_577
O1 C10 C13 C11 -166.6(5) 2_577 .
O1 C10 C13 C11 13.4(5) . .
C14 C10 C13 C11 -65.9(15) . .
C14 C10 C13 C11 114.1(15) 2_577 .
N1 C11 C13 C14 -125.4(15) . .
C12 C11 C13 C14 65.4(14) . .
N1 C11 C13 C14 -124.2(13) 2_577 .
C11 C11 C13 C14 -124.6(13) 2_577 .
N1 C11 C13 C14 88.9(16) . 2_577
C12 C11 C13 C14 -80.3(16) . 2_577
N1 C11 C13 C14 90.1(15) 2_577 2_577
C11 C11 C13 C14 89.7(15) 2_577 2_577
C14 C11 C13 C14 -145.7(18) . 2_577
N1 C11 C13 C10 -0.8(5) . .
C12 C11 C13 C10 -170.0(7) . .
N1 C11 C13 C10 0.4(2) 2_577 .
C11 C11 C13 C10 -0.002(2) 2_577 .
C14 C11 C13 C10 124.6(13) . .
N1 C11 C13 C16 179.2(5) . 3_557
C12 C11 C13 C16 10.0(7) . 3_557
N1 C11 C13 C16 -179.6(2) 2_577 3_557
C11 C11 C13 C16 179.998(2) 2_577 3_557
C14 C11 C13 C16 -55.4(13) . 3_557
N1 C11 C13 C11 -0.8(5) . 2_577
C12 C11 C13 C11 -170.0(7) . 2_577
N1 C11 C13 C11 0.4(2) 2_577 2_577
C14 C11 C13 C11 124.6(13) . 2_577
C14 C13 C14 C16 -0.002(2) 2_577 3_557
C10 C13 C14 C16 180.000(3) . 3_557
C11 C13 C14 C16 135.3(7) 2_577 3_557
C11 C13 C14 C16 -144.6(6) . 3_557
C14 C13 C14 C15 -13.4(12) 2_577 .
C10 C13 C14 C15 166.6(12) . .
C16 C13 C14 C15 -13.4(12) 3_557 .
C11 C13 C14 C15 121.9(16) 2_577 .
C11 C13 C14 C15 -158.0(17) . .
C14 C13 C14 C11 144.6(6) 2_577 .
C10 C13 C14 C11 -35.4(6) . .
C16 C13 C14 C11 144.6(6) 3_557 .
C11 C13 C14 C11 -80.1(11) 2_577 .
C14 C13 C14 C15 32.5(5) 2_577 3_557
C10 C13 C14 C15 -147.5(5) . 3_557
C16 C13 C14 C15 32.5(5) 3_557 3_557
C11 C13 C14 C15 167.8(5) 2_577 3_557
C11 C13 C14 C15 -112.1(8) . 3_557
C10 C13 C14 C14 180.002(5) . 2_577
C16 C13 C14 C14 0.002(8) 3_557 2_577
C11 C13 C14 C14 135.3(7) 2_577 2_577
C11 C13 C14 C14 -144.6(6) . 2_577
C14 C13 C14 C10 179.998(6) 2_577 .
C16 C13 C14 C10 180.000(3) 3_557 .
C11 C13 C14 C10 -44.7(7) 2_577 .
C11 C13 C14 C10 35.4(6) . .
N1 C11 C14 C13 81.4(16) . .
C12 C11 C14 C13 -119.3(12) . .
N1 C11 C14 C13 58.7(12) 2_577 .
C11 C11 C14 C13 41.5(10) 2_577 .
N1 C11 C14 C16 115.2(15) . 3_557
C12 C11 C14 C16 -85.4(13) . 3_557
C13 C11 C14 C16 33.8(7) . 3_557
N1 C11 C14 C16 92.5(13) 2_577 3_557
C11 C11 C14 C16 75.3(12) 2_577 3_557
N1 C11 C14 C15 143(3) . .
C12 C11 C14 C15 -58(4) . .
C13 C11 C14 C15 61(3) . .
N1 C11 C14 C15 120(4) 2_577 .
C11 C11 C14 C15 103(4) 2_577 .
N1 C11 C14 C15 159.4(8) . 3_557
C12 C11 C14 C15 -41.3(9) . 3_557
C13 C11 C14 C15 77.9(12) . 3_557
N1 C11 C14 C15 136.7(8) 2_577 3_557
C11 C11 C14 C15 119.5(9) 2_577 3_557
N1 C11 C14 C14 97.2(14) . 2_577
C12 C11 C14 C14 -103.5(12) . 2_577
C13 C11 C14 C14 15.7(7) . 2_577
N1 C11 C14 C14 74.5(12) 2_577 2_577
C11 C11 C14 C14 57.3(11) 2_577 2_577
N1 C11 C14 C10 37.5(10) . .
C12 C11 C14 C10 -163.2(7) . .
C13 C11 C14 C10 -43.9(11) . .
N1 C11 C14 C10 14.8(5) 2_577 .
C11 C11 C14 C10 -2.4(3) 2_577 .
O1 C10 C14 C13 108.1(13) 2_577 .
O1 C10 C14 C13 -123.2(10) . .
C14 C10 C14 C13 -0.001(4) 2_577 .
C13 C10 C14 C16 0.000(3) . 3_557
O1 C10 C14 C16 108.1(13) 2_577 3_557
O1 C10 C14 C16 -123.2(10) . 3_557
C14 C10 C14 C16 -0.001(1) 2_577 3_557
C13 C10 C14 C15 -24(2) . .
O1 C10 C14 C15 84(4) 2_577 .
O1 C10 C14 C15 -147(3) . .
C14 C10 C14 C15 -24(2) 2_577 .
C13 C10 C14 C11 108.8(14) . .
O1 C10 C14 C11 -143.1(9) 2_577 .
O1 C10 C14 C11 -14.4(8) . .
C14 C10 C14 C11 108.8(14) 2_577 .
C13 C10 C14 C15 38.8(8) . 3_557
O1 C10 C14 C15 147.0(9) 2_577 3_557
O1 C10 C14 C15 -84.3(12) . 3_557
C14 C10 C14 C15 38.8(8) 2_577 3_557
C13 C10 C14 C14 0.001(3) . 2_577
O1 C10 C14 C14 108.1(13) 2_577 2_577
O1 C10 C14 C14 -123.2(10) . 2_577
C13 C14 C15 C16 15.3(15) . 3_557
C11 C14 C15 C16 -33(3) . 3_557
C15 C14 C15 C16 -53.9(6) 3_557 3_557
C14 C14 C15 C16 9.4(9) 2_577 3_557
C10 C14 C15 C16 30(3) . 3_557
C13 C14 C15 C16 28(2) . .
C16 C14 C15 C16 12.3(11) 3_557 .
C11 C14 C15 C16 -21(4) . .
C15 C14 C15 C16 -41.6(7) 3_557 .
C14 C14 C15 C16 21.7(19) 2_577 .
C10 C14 C15 C16 42(4) . .
C13 C14 C15 C15 69(2) . 3_557
C16 C14 C15 C15 53.9(6) 3_557 3_557
C11 C14 C15 C15 21(3) . 3_557
C14 C14 C15 C15 63.3(14) 2_577 3_557
C10 C14 C15 C15 84(3) . 3_557
C13 C14 C15 C15 -20(2) . 4_575
C16 C14 C15 C15 -35.2(7) 3_557 4_575
C11 C14 C15 C15 -68(4) . 4_575
C15 C14 C15 C15 -89.12(19) 3_557 4_575
C14 C14 C15 C15 -25.8(15) 2_577 4_575
C10 C14 C15 C15 -5(3) . 4_575
C13 C14 C15 C14 75(3) . 3_557
C16 C14 C15 C14 59.5(18) 3_557 3_557
C11 C14 C15 C14 26(5) . 3_557
C15 C14 C15 C14 5.6(15) 3_557 3_557
C14 C14 C15 C14 69(2) 2_577 3_557
C10 C14 C15 C14 90(4) . 3_557
C16 C15 C16 C15 -62.5(6) 3_557 4_575
C14 C15 C16 C15 -74.1(13) . 4_575
C15 C15 C16 C15 -128.9(10) 3_557 4_575
C14 C15 C16 C15 163.5(13) 3_557 4_575
C16 C15 C16 C15 66.4(6) 3_557 3_557
C14 C15 C16 C15 54.8(12) . 3_557
C15 C15 C16 C15 128.9(10) 4_575 3_557
C14 C15 C16 C15 -67.6(12) 3_557 3_557
C16 C15 C16 C14 134.0(11) 3_557 3_557
C14 C15 C16 C14 122.4(12) . 3_557
C15 C15 C16 C14 67.6(12) 3_557 3_557
C15 C15 C16 C14 -163.5(13) 4_575 3_557
C16 C15 C16 C14 -119.9(13) 3_557 4_575
C14 C15 C16 C14 -131.5(13) . 4_575
C15 C15 C16 C14 173.6(15) 3_557 4_575
C15 C15 C16 C14 -57.4(13) 4_575 4_575
C14 C15 C16 C14 106(2) 3_557 4_575
C14 C15 C16 C16 -11.6(10) . 3_557
C15 C15 C16 C16 -66.4(6) 3_557 3_557
C15 C15 C16 C16 62.5(6) 4_575 3_557
C14 C15 C16 C16 -134.0(11) 3_557 3_557
C16 C15 C16 C15 -0.001(1) 3_557 2_577
C14 C15 C16 C15 -11.6(10) . 2_577
C15 C15 C16 C15 -66.4(6) 3_557 2_577
C15 C15 C16 C15 62.5(6) 4_575 2_577
C14 C15 C16 C15 -134.0(11) 3_557 2_577
C16 C15 C16 C13 180.000(2) 3_557 3_557
C14 C15 C16 C13 168.4(10) . 3_557
C15 C15 C16 C13 113.6(6) 3_557 3_557
C15 C15 C16 C13 -117.5(6) 4_575 3_557
C14 C15 C16 C13 46.0(11) 3_557 3_557
O1 Co O2 C20 115.7(3) . .
O4 Co O2 C20 -2.3(4) . .
O3 Co O2 C20 -125.8(3) . .
N1 Co O2 C20 108.1(3) . .
N3 Co O2 C20 -107.2(4) . .
N2 Co O2 C20 -28.8(5) . .
Co O2 C20 O2 1.3(2) . 4_675
Co O2 C20 C23 -178.7(2) . .
O2 Co N2 C21 -1.8(7) . .
O1 Co N2 C21 -41.2(6) . .
O4 Co N2 C21 -157.2(5) . .
O3 Co N2 C21 84.5(5) . .
N1 Co N2 C21 -52.0(6) . .
N3 Co N2 C21 105.4(6) . .
O2 Co N2 N2 120.3(10) . 4_675
O1 Co N2 N2 80.9(5) . 4_675
O4 Co N2 N2 -35.1(5) . 4_675
O3 Co N2 N2 -153.3(5) . 4_675
N1 Co N2 N2 70.2(6) . 4_675
N3 Co N2 N2 -132.4(5) . 4_675
O2 Co N2 C21 125.2(10) . 4_675
O1 Co N2 C21 85.8(6) . 4_675
O4 Co N2 C21 -30.2(6) . 4_675
O3 Co N2 C21 -148.4(5) . 4_675
N1 Co N2 C21 75.1(6) . 4_675
N3 Co N2 C21 -127.5(6) . 4_675
N2 N2 C21 C23 38.3(7) 4_675 .
C21 N2 C21 C23 10.6(3) 4_675 .
Co N2 C21 C23 162.8(3) . .
N2 N2 C21 C22 -162.0(9) 4_675 .
C21 N2 C21 C22 170.4(11) 4_675 .
Co N2 C21 C22 -37.5(12) . .
C21 N2 C21 N2 -27.6(5) 4_675 4_675
Co N2 C21 N2 124.5(7) . 4_675
N2 N2 C21 C21 27.6(5) 4_675 4_675
Co N2 C21 C21 152.1(4) . 4_675
N2 C21 C23 C24 162.9(7) . .
C22 C21 C23 C24 -1.3(8) . .
N2 C21 C23 C24 -172.3(5) 4_675 .
C21 C21 C23 C24 178.3(5) 4_675 .
N2 C21 C23 C21 -15.4(3) . 4_675
C22 C21 C23 C21 -179.6(8) . 4_675
N2 C21 C23 C21 9.40(19) 4_675 4_675
N2 C21 C23 C26 164.6(3) . 2_576
C22 C21 C23 C26 0.4(8) . 2_576
N2 C21 C23 C26 -170.60(19) 4_675 2_576
C21 C21 C23 C26 180.000(3) 4_675 2_576
N2 C21 C23 C20 -15.4(3) . .
C22 C21 C23 C20 -179.6(8) . .
N2 C21 C23 C20 9.40(19) 4_675 .
C21 C21 C23 C20 0.000(4) 4_675 .
O2 C20 C23 C24 178.3(6) 4_675 .
O2 C20 C23 C24 -1.7(6) . .
O2 C20 C23 C24 -1.7(6) 4_675 4_675
O2 C20 C23 C24 178.3(6) . 4_675
O2 C20 C23 C21 -179.4(4) 4_675 .
O2 C20 C23 C21 0.6(4) . .
O2 C20 C23 C21 0.6(4) 4_675 4_675
O2 C20 C23 C21 -179.4(4) . 4_675
C24 C23 C24 C26 -0.003(3) 4_675 2_576
C21 C23 C24 C26 178.2(5) . 2_576
C20 C23 C24 C26 180.000(3) . 2_576
C24 C23 C24 C25 -13.5(9) 4_675 .
C21 C23 C24 C25 164.7(13) . .
C26 C23 C24 C25 -13.5(9) 2_576 .
C20 C23 C24 C25 166.5(9) . .
C21 C23 C24 C24 178.2(6) . 4_675
C26 C23 C24 C24 0.003(6) 2_576 4_675
C20 C23 C24 C24 180.003(6) . 4_675
C24 C23 C24 C25 -38.3(4) 4_675 2_576
C21 C23 C24 C25 140.0(6) . 2_576
C26 C23 C24 C25 -38.3(4) 2_576 2_576
C20 C23 C24 C25 141.7(4) . 2_576
C24 C23 C24 C25 35.4(4) 4_675 3_656
C21 C23 C24 C25 -146.3(5) . 3_656
C26 C23 C24 C25 35.4(4) 2_576 3_656
C20 C23 C24 C25 -144.6(4) . 3_656
C23 C24 C25 C26 22.7(14) . .
C26 C24 C25 C26 5.6(4) 2_576 .
C24 C24 C25 C26 13.5(9) 4_675 .
C25 C24 C25 C26 57.6(5) 2_576 .
C25 C24 C25 C26 -35.8(5) 3_656 .
C23 C24 C25 C26 17.2(11) . 2_576
C24 C24 C25 C26 7.9(5) 4_675 2_576
C25 C24 C25 C26 52.1(4) 2_576 2_576
C25 C24 C25 C26 -41.4(4) 3_656 2_576
C23 C24 C25 C25 -34.9(12) . 2_576
C26 C24 C25 C25 -52.1(4) 2_576 2_576
C24 C24 C25 C25 -44.1(7) 4_675 2_576
C25 C24 C25 C25 -93.4(3) 3_656 2_576
C23 C24 C25 C25 58.5(12) . 3_656
C26 C24 C25 C25 41.4(4) 2_576 3_656
C24 C24 C25 C25 49.3(6) 4_675 3_656
C25 C24 C25 C25 93.4(3) 2_576 3_656
C23 C24 C25 C24 -5.8(18) . 2_576
C26 C24 C25 C24 -22.9(8) 2_576 2_576
C24 C24 C25 C24 -15.0(12) 4_675 2_576
C25 C24 C25 C24 29.2(8) 2_576 2_576
C25 C24 C25 C24 -64.3(8) 3_656 2_576
C23 C24 C25 C24 53.7(16) . 3_656
C26 C24 C25 C24 36.5(7) 2_576 3_656
C24 C24 C25 C24 44.4(11) 4_675 3_656
C25 C24 C25 C24 88.6(7) 2_576 3_656
C25 C24 C25 C24 -4.9(8) 3_656 3_656
C25 C25 C26 C26 66.4(8) 2_576 2_576
C24 C25 C26 C26 -5.8(4) . 2_576
C25 C25 C26 C26 -57.7(9) 3_656 2_576
C24 C25 C26 C26 138.6(8) 2_576 2_576
C24 C25 C26 C26 -137.0(9) 3_656 2_576
C26 C25 C26 C25 -0.002(3) 2_576 4_675
C25 C25 C26 C25 66.4(8) 2_576 4_675
C24 C25 C26 C25 -5.9(4) . 4_675
C25 C25 C26 C25 -57.7(9) 3_656 4_675
C24 C25 C26 C25 138.6(8) 2_576 4_675
C24 C25 C26 C25 -137.0(9) 3_656 4_675
C26 C25 C26 C24 -138.6(8) 2_576 2_576
C25 C25 C26 C24 -72.3(9) 2_576 2_576
C24 C25 C26 C24 -144.5(8) . 2_576
C25 C25 C26 C24 163.7(15) 3_656 2_576
C24 C25 C26 C24 84.4(17) 3_656 2_576
C26 C25 C26 C24 137.0(9) 2_576 3_656
C25 C25 C26 C24 -156.7(14) 2_576 3_656
C24 C25 C26 C24 131.1(10) . 3_656
C25 C25 C26 C24 79.3(7) 3_656 3_656
C24 C25 C26 C24 -84.4(17) 2_576 3_656
C26 C25 C26 C25 57.7(9) 2_576 3_656
C25 C25 C26 C25 124.0(16) 2_576 3_656
C24 C25 C26 C25 51.8(10) . 3_656
C24 C25 C26 C25 -163.7(15) 2_576 3_656
C24 C25 C26 C25 -79.3(7) 3_656 3_656
C26 C25 C26 C25 -66.4(8) 2_576 2_576
C24 C25 C26 C25 -72.2(10) . 2_576
C25 C25 C26 C25 -124.0(16) 3_656 2_576
C24 C25 C26 C25 72.3(9) 2_576 2_576
C24 C25 C26 C25 156.7(14) 3_656 2_576
C26 C25 C26 C23 180.000(2) 2_576 2_576
C25 C25 C26 C23 -113.6(8) 2_576 2_576
C24 C25 C26 C23 174.2(4) . 2_576
C25 C25 C26 C23 122.3(9) 3_656 2_576
C24 C25 C26 C23 -41.4(8) 2_576 2_576
C24 C25 C26 C23 43.0(9) 3_656 2_576
O2 Co O3 C30 131.1(4) . .
O1 Co O3 C30 -115.6(4) . .
O4 Co O3 C30 8.8(5) . .
N1 Co O3 C30 -102.0(4) . .
N3 Co O3 C30 7.1(5) . .
N2 Co O3 C30 115.4(4) . .
Co O3 C30 C33 175.1(2) . .
Co O3 C30 O3 -4.9(2) . 3_657
O2 Co N3 N3 131.6(12) . 3_657
O1 Co N3 N3 -99.5(12) . 3_657
O4 Co N3 N3 14.8(12) . 3_657
O3 Co N3 N3 -166.8(17) . 3_657
N1 Co N3 N3 -85.1(12) . 3_657
N2 Co N3 N3 115.6(12) . 3_657
O2 Co N3 C31 -82.3(8) . .
O1 Co N3 C31 46.5(8) . .
O4 Co N3 C31 160.8(7) . .
O3 Co N3 C31 -20.7(7) . .
N1 Co N3 C31 60.9(8) . .
N2 Co N3 C31 -98.3(7) . .
O2 Co N3 C31 106.1(18) . 3_657
O1 Co N3 C31 -125.1(17) . 3_657
O4 Co N3 C31 -10.8(18) . 3_657
O3 Co N3 C31 168(2) . 3_657
N1 Co N3 C31 -110.7(18) . 3_657
N2 Co N3 C31 90.1(18) . 3_657
N3 N3 C31 C33 -34.9(14) 3_657 .
C31 N3 C31 C33 -6.9(3) 3_657 .
Co N3 C31 C33 175.6(5) . .
N3 N3 C31 C32 -175.6(11) 3_657 .
C31 N3 C31 C32 -147.7(11) 3_657 .
Co N3 C31 C32 34.9(12) . .
C31 N3 C31 N3 28.0(11) 3_657 3_657
Co N3 C31 N3 -149.5(15) . 3_657
N3 N3 C31 C31 -28.0(11) 3_657 3_657
Co N3 C31 C31 -177.5(6) . 3_657
O3 C30 C33 C34 175.6(5) 3_657 .
O3 C30 C33 C34 -4.4(5) . .
O3 C30 C33 C34 -4.4(5) 3_657 3_657
O3 C30 C33 C34 175.6(5) . 3_657
O3 C30 C33 C31 -19.5(6) 3_657 3_657
O3 C30 C33 C31 160.5(6) . 3_657
O3 C30 C33 C31 160.5(6) 3_657 .
O3 C30 C33 C31 -19.5(6) . .
N3 C31 C33 C30 8.9(4) . .
C32 C31 C33 C30 153.1(11) . .
N3 C31 C33 C30 -6.2(3) 3_657 .
C31 C31 C33 C30 0.000(4) 3_657 .
N3 C31 C33 C34 -158.8(9) . .
C32 C31 C33 C34 -14.6(8) . .
N3 C31 C33 C34 -173.8(6) 3_657 .
C31 C31 C33 C34 -167.7(6) 3_657 .
N3 C31 C33 C34 64(3) . 3_657
C32 C31 C33 C34 -152(2) . 3_657
N3 C31 C33 C34 49(2) 3_657 3_657
C31 C31 C33 C34 55(2) 3_657 3_657
N3 C31 C33 C31 8.9(4) . 3_657
C32 C31 C33 C31 153.1(11) . 3_657
N3 C31 C33 C31 -6.2(3) 3_657 3_657
N3 C31 C33 C36 -171.1(4) . 2_567
C32 C31 C33 C36 -26.9(11) . 2_567
N3 C31 C33 C36 173.8(3) 3_657 2_567
C31 C31 C33 C36 180.000(3) 3_657 2_567
C30 C33 C34 C36 180.000(3) . 2_567
C34 C33 C34 C36 -0.003(2) 3_657 2_567
C31 C33 C34 C36 135(2) 3_657 2_567
C31 C33 C34 C36 -169.3(5) . 2_567
C30 C33 C34 C35 -179.5(6) . .
C34 C33 C34 C35 0.5(6) 3_657 .
C31 C33 C34 C35 136(2) 3_657 .
C31 C33 C34 C35 -168.9(9) . .
C36 C33 C34 C35 0.5(6) 2_567 .
C30 C33 C34 C35 -143.2(3) . 2_567
C34 C33 C34 C35 36.8(3) 3_657 2_567
C31 C33 C34 C35 172(2) 3_657 2_567
C31 C33 C34 C35 -132.6(5) . 2_567
C36 C33 C34 C35 36.8(3) 2_567 2_567
C30 C33 C34 C35 143.9(3) . 4_665
C34 C33 C34 C35 -36.1(3) 3_657 4_665
C31 C33 C34 C35 99(2) 3_657 4_665
C31 C33 C34 C35 154.5(6) . 4_665
C36 C33 C34 C35 -36.1(3) 2_567 4_665
C33 C34 C35 C36 -0.9(10) . .
C36 C34 C35 C36 -0.3(4) 2_567 .
C35 C34 C35 C36 -46.7(5) 2_567 .
C35 C34 C35 C36 44.4(6) 4_665 .
C33 C34 C35 C36 -0.5(6) . 2_567
C35 C34 C35 C36 -46.4(3) 2_567 2_567
C35 C34 C35 C36 44.7(3) 4_665 2_567
C33 C34 C35 C35 45.9(7) . 2_567
C36 C34 C35 C35 46.4(3) 2_567 2_567
C35 C34 C35 C35 91.09(18) 4_665 2_567
C33 C34 C35 C35 -45.2(6) . 4_665
C36 C34 C35 C35 -44.7(3) 2_567 4_665
C35 C34 C35 C35 -91.09(18) 2_567 4_665
C33 C34 C35 C34 41.5(12) . 2_567
C36 C34 C35 C34 42.0(7) 2_567 2_567
C35 C34 C35 C34 -4.4(7) 2_567 2_567
C35 C34 C35 C34 86.7(6) 4_665 2_567
C33 C34 C35 C34 -42.1(14) . 4_665
C36 C34 C35 C34 -41.5(8) 2_567 4_665
C35 C34 C35 C34 -87.9(8) 2_567 4_665
C35 C34 C35 C34 3.2(9) 4_665 4_665
C34 C35 C36 C36 0.4(4) . 2_567
C35 C35 C36 C36 -58.1(5) 2_567 2_567
C35 C35 C36 C36 57.4(5) 4_665 2_567
C34 C35 C36 C36 -126.6(5) 2_567 2_567
C34 C35 C36 C36 126.0(6) 4_665 2_567
C36 C35 C36 C35 -0.001(5) 2_567 3_657
C34 C35 C36 C35 0.4(4) . 3_657
C35 C35 C36 C35 -58.1(5) 2_567 3_657
C35 C35 C36 C35 57.4(5) 4_665 3_657
C34 C35 C36 C35 -126.6(6) 2_567 3_657
C34 C35 C36 C35 126.0(6) 4_665 3_657
C36 C35 C36 C34 126.6(6) 2_567 2_567
C34 C35 C36 C34 126.9(7) . 2_567
C35 C35 C36 C34 68.4(5) 2_567 2_567
C35 C35 C36 C34 -176.1(9) 4_665 2_567
C34 C35 C36 C34 -107.4(11) 4_665 2_567
C36 C35 C36 C34 -126.0(6) 2_567 4_665
C34 C35 C36 C34 -125.7(7) . 4_665
C35 C35 C36 C34 175.8(9) 2_567 4_665
C35 C35 C36 C34 -68.7(5) 4_665 4_665
C34 C35 C36 C34 107.4(11) 2_567 4_665
C36 C35 C36 C35 -57.4(5) 2_567 4_665
C34 C35 C36 C35 -57.0(7) . 4_665
C35 C35 C36 C35 -115.5(9) 2_567 4_665
C34 C35 C36 C35 176.1(9) 2_567 4_665
C34 C35 C36 C35 68.7(5) 4_665 4_665
C36 C35 C36 C35 58.1(5) 2_567 2_567
C34 C35 C36 C35 58.5(7) . 2_567
C35 C35 C36 C35 115.5(9) 4_665 2_567
C34 C35 C36 C35 -68.4(5) 2_567 2_567
C34 C35 C36 C35 -175.8(9) 4_665 2_567
C36 C35 C36 C33 180.000(4) 2_567 2_567
C34 C35 C36 C33 -179.6(4) . 2_567
C35 C35 C36 C33 121.9(5) 2_567 2_567
C35 C35 C36 C33 -122.6(5) 4_665 2_567
C34 C35 C36 C33 53.4(6) 2_567 2_567
C34 C35 C36 C33 -54.0(6) 4_665 2_567

loop_
_platon_squeeze_void_nr
_platon_squeeze_void_average_x
_platon_squeeze_void_average_y
_platon_squeeze_void_average_z
_platon_squeeze_void_volume
_platon_squeeze_void_count_electrons
_platon_squeeze_void_content
1 -0.008 -0.006 0.398 2107 749 ' '
